data_7718246
loop_
_publ_author_name
'Nicasio, Antonio I.'
'Somerville, Rosie J.'
'Sahag&#xfa;n, Pablo'
'Soto, Enrique'
'L&#xf3;pez-Serrano, Joaqu&#xed;n'
'Campos, Jes&#xfa;s'

_publ_section_title
;
 Carbon-carbon bond formation and cleavage at redox active
 bis(pyridylimino)isoindole (BPI) germylene compounds.
;
_journal_issue 7
_journal_name_full 'Dalton transactions (Cambridge, England : 2003)'
_journal_page_first 3039
_journal_page_last 3046
_journal_paper_doi 10.1039/d4dt03489a
_journal_volume 54
_journal_year 2025
_chemical_formula_sum 'C20 H16 Cl Ge N5'
_chemical_formula_weight 434.42
_space_group_crystal_system monoclinic
_space_group_IT_number 14
_space_group_name_Hall '-P 2ybc'
_space_group_name_H-M_alt 'P 1 21/c 1'
_atom_sites_solution_hydrogens geom
_audit_creation_method SHELXL-2014/7
_audit_update_record
;
2024-11-15 deposited with the CCDC.	2025-01-03 downloaded from the CCDC.
;
_cell_angle_alpha 90
_cell_angle_beta 98.056(2)
_cell_angle_gamma 90
_cell_formula_units_Z 8
_cell_length_a 16.5131(8)
_cell_length_b 13.2092(8)
_cell_length_c 16.4883(9)
_cell_measurement_reflns_used 8778
_cell_measurement_temperature 193(2)
_cell_measurement_theta_max 27.20
_cell_measurement_theta_min 2.35
_cell_volume 3561.0(3)
_computing_cell_refinement 'Bruker APEX3'
_computing_data_collection 'Bruker APEX3'
_computing_data_reduction 'Bruker APEX3'
_computing_structure_refinement 'SHELXL-2014/7 (Sheldrick, 2014)'
_computing_structure_solution 'SHELXT 2014/5 (Sheldrick, 2014)'
_diffrn_ambient_temperature 193(2)
_diffrn_measured_fraction_theta_full 0.999
_diffrn_measured_fraction_theta_max 0.996
_diffrn_measurement_device_type 'Bruker D8Quest'
_diffrn_measurement_method '\f and \w scans'
_diffrn_radiation_type MoK\a
_diffrn_radiation_wavelength 0.71073
_diffrn_reflns_av_R_equivalents 0.1549
_diffrn_reflns_av_unetI/netI 0.0590
_diffrn_reflns_Laue_measured_fraction_full 0.999
_diffrn_reflns_Laue_measured_fraction_max 0.996
_diffrn_reflns_limit_h_max 22
_diffrn_reflns_limit_h_min -22
_diffrn_reflns_limit_k_max 17
_diffrn_reflns_limit_k_min -17
_diffrn_reflns_limit_l_max 21
_diffrn_reflns_limit_l_min -21
_diffrn_reflns_number 172562
_diffrn_reflns_point_group_measured_fraction_full 0.999
_diffrn_reflns_point_group_measured_fraction_max 0.996
_diffrn_reflns_theta_full 25.242
_diffrn_reflns_theta_max 28.316
_diffrn_reflns_theta_min 1.982
_diffrn_source 'IuS 3.0 Microfocus Source'
_exptl_absorpt_coefficient_mu 1.886
_exptl_absorpt_correction_T_max 0.7457
_exptl_absorpt_correction_T_min 0.6505
_exptl_absorpt_correction_type multi-scan
_exptl_absorpt_process_details ' Apex3 v2016.9-0 (Bruker, 2016)'
_exptl_crystal_colour yellow
_exptl_crystal_density_diffrn 1.621
_exptl_crystal_description block
_exptl_crystal_F_000 1760
_exptl_crystal_size_max 0.20
_exptl_crystal_size_mid 0.18
_exptl_crystal_size_min 0.16
_refine_diff_density_max 1.369
_refine_diff_density_min -1.869
_refine_diff_density_rms 0.204
_refine_ls_extinction_method none
_refine_ls_goodness_of_fit_ref 1.206
_refine_ls_hydrogen_treatment constr
_refine_ls_matrix_type full
_refine_ls_number_parameters 491
_refine_ls_number_reflns 8840
_refine_ls_number_restraints 0
_refine_ls_restrained_S_all 1.206
_refine_ls_R_factor_all 0.1614
_refine_ls_R_factor_gt 0.1327
_refine_ls_shift/su_max 0.000
_refine_ls_shift/su_mean 0.000
_refine_ls_structure_factor_coef Fsqd
_refine_ls_weighting_details 'w=1/[\s^2^(Fo^2^)+(0.0092P)^2^+116.3593P] where P=(Fo^2^+2Fc^2^)/3'
_refine_ls_weighting_scheme calc
_refine_ls_wR_factor_gt 0.2692
_refine_ls_wR_factor_ref 0.2818
_reflns_Friedel_coverage 0.000
_reflns_number_gt 6804
_reflns_number_total 8840
_reflns_threshold_expression 'I > 2\s(I)'
_cod_data_source_file d4dt03489a3.cif
_cod_data_source_block jcm13021a
_cod_original_sg_symbol_H-M 'P 21/c'
_cod_database_code 7718246
_shelx_shelxl_version_number 2014/7
_shelx_space_group_comment
;
The symmetry employed for this shelxl refinement is uniquely defined
by the following loop, which should always be used as a source of
symmetry information in preference to the above space-group names.
They are only intended as comments.
;

loop_
_space_group_symop_operation_xyz
'x, y, z'
'-x, y+1/2, -z+1/2'
'-x, -y, -z'
'x, -y-1/2, z-1/2'

loop_
_atom_site_label
_atom_site_type_symbol
_atom_site_fract_x
_atom_site_fract_y
_atom_site_fract_z
_atom_site_U_iso_or_equiv
_atom_site_adp_type
_atom_site_occupancy
_atom_site_site_symmetry_order
_atom_site_calc_flag
_atom_site_refinement_flags_posn
_atom_site_refinement_flags_adp
_atom_site_refinement_flags_occupancy
_atom_site_disorder_assembly
_atom_site_disorder_group
Ge1 Ge 1.00865(7) 0.60825(9) 0.64300(7) 0.0219(3) Uani 1 1 d . . . . .
Ge2 Ge 0.39665(7) 0.88041(9) 0.48866(7) 0.0204(3) Uani 1 1 d . . . . .
Cl2 Cl 0.38015(17) 0.7042(2) 0.48480(17) 0.0290(6) Uani 1 1 d . . . . .
Cl1 Cl 1.01619(17) 0.7861(2) 0.65579(18) 0.0300(6) Uani 1 1 d . . . . .
C1 C 1.1207(6) 0.6370(8) 0.5087(7) 0.020(2) Uani 1 1 d . . . . .
C2 C 1.1495(7) 0.6462(9) 0.4341(7) 0.027(2) Uani 1 1 d . . . . .
H2 H 1.2065 0.6498 0.4313 0.032 Uiso 1 1 calc R U . . .
C3 C 1.0933(7) 0.6502(9) 0.3641(7) 0.029(2) Uani 1 1 d . . . . .
H3 H 1.1115 0.6588 0.3124 0.035 Uiso 1 1 calc R U . . .
C4 C 1.0119(7) 0.6418(9) 0.3684(7) 0.030(3) Uani 1 1 d . . . . .
H4 H 0.9735 0.6428 0.3198 0.036 Uiso 1 1 calc R U . . .
C5 C 0.9849(7) 0.6317(8) 0.4447(7) 0.026(2) Uani 1 1 d . . . . .
C6 C 0.8643(6) 0.6129(8) 0.5096(6) 0.023(2) Uani 1 1 d . . . . .
C7 C 0.7764(7) 0.6054(8) 0.4978(6) 0.021(2) Uani 1 1 d . . . . .
C8 C 0.7205(7) 0.6072(11) 0.4263(7) 0.036(3) Uani 1 1 d . . . . .
H8 H 0.7385 0.6130 0.3742 0.043 Uiso 1 1 calc R U . . .
C9 C 0.6370(8) 0.6003(11) 0.4329(7) 0.035(3) Uani 1 1 d . . . . .
H9 H 0.5978 0.6015 0.3849 0.042 Uiso 1 1 calc R U . . .
C10 C 0.6107(7) 0.5917(9) 0.5106(7) 0.030(3) Uani 1 1 d . . . . .
H10 H 0.5541 0.5868 0.5149 0.036 Uiso 1 1 calc R U . . .
C11 C 0.6687(6) 0.5903(9) 0.5812(7) 0.028(2) Uani 1 1 d . . . . .
H11 H 0.6520 0.5847 0.6338 0.034 Uiso 1 1 calc R U . . .
C12 C 0.7498(6) 0.5973(8) 0.5729(7) 0.022(2) Uani 1 1 d . . . . .
C13 C 0.8232(6) 0.5994(8) 0.6339(6) 0.0181(19) Uani 1 1 d . . . . .
C14 C 0.8759(6) 0.6038(8) 0.7765(6) 0.021(2) Uani 1 1 d . . . . .
C15 C 0.8515(8) 0.6186(11) 0.8544(7) 0.037(3) Uani 1 1 d . . . . .
H15 H 0.7952 0.6266 0.8590 0.044 Uiso 1 1 calc R U . . .
C16 C 0.9070(7) 0.6213(11) 0.9217(7) 0.037(3) Uani 1 1 d . . . . .
H16 H 0.8908 0.6324 0.9740 0.045 Uiso 1 1 calc R U . . .
C17 C 0.9875(8) 0.6077(11) 0.9137(7) 0.037(3) Uani 1 1 d . . . . .
H17 H 1.0275 0.6067 0.9611 0.044 Uiso 1 1 calc R U . . .
C18 C 1.0114(7) 0.5953(9) 0.8360(7) 0.026(2) Uani 1 1 d . . . . .
C19 C 1.1789(7) 0.6355(10) 0.5866(7) 0.032(3) Uani 1 1 d . . . . .
H19A H 1.1739 0.6986 0.6166 0.048 Uiso 1 1 calc R U . . .
H19B H 1.2349 0.6287 0.5740 0.048 Uiso 1 1 calc R U . . .
H19C H 1.1661 0.5780 0.6202 0.048 Uiso 1 1 calc R U . . .
C20 C 1.0986(7) 0.5817(13) 0.8275(8) 0.044(4) Uani 1 1 d . . . . .
H20A H 1.1064 0.5152 0.8033 0.065 Uiso 1 1 calc R U . . .
H20B H 1.1317 0.5860 0.8815 0.065 Uiso 1 1 calc R U . . .
H20C H 1.1155 0.6348 0.7919 0.065 Uiso 1 1 calc R U . . .
C21 C 0.2830(7) 0.8848(9) 0.6269(7) 0.028(2) Uani 1 1 d . . . . .
C22 C 0.2552(7) 0.8895(9) 0.7022(7) 0.031(3) Uani 1 1 d . . . . .
H22 H 0.1984 0.8961 0.7052 0.037 Uiso 1 1 calc R U . . .
C23 C 0.3112(7) 0.8846(9) 0.7735(7) 0.029(2) Uani 1 1 d . . . . .
H23 H 0.2933 0.8867 0.8258 0.035 Uiso 1 1 calc R U . . .
C24 C 0.3924(7) 0.8767(9) 0.7666(7) 0.028(2) Uani 1 1 d . . . . .
H24 H 0.4321 0.8734 0.8142 0.033 Uiso 1 1 calc R U . . .
C25 C 0.4158(6) 0.8734(8) 0.6898(6) 0.020(2) Uani 1 1 d . . . . .
C26 C 0.5371(6) 0.8669(8) 0.6253(6) 0.021(2) Uani 1 1 d . . . . .
C27 C 0.6277(6) 0.8561(8) 0.6368(6) 0.020(2) Uani 1 1 d . . . . .
C28 C 0.6824(7) 0.8457(9) 0.7075(7) 0.029(2) Uani 1 1 d . . . . .
H28 H 0.6646 0.8427 0.7598 0.035 Uiso 1 1 calc R U . . .
C29 C 0.7653(7) 0.8399(9) 0.6989(7) 0.030(3) Uani 1 1 d . . . . .
H29 H 0.8052 0.8339 0.7461 0.036 Uiso 1 1 calc R U . . .
C30 C 0.7899(7) 0.8427(10) 0.6210(8) 0.032(3) Uani 1 1 d . . . . .
H30 H 0.8465 0.8378 0.6166 0.038 Uiso 1 1 calc R U . . .
C31 C 0.7358(7) 0.8522(8) 0.5521(8) 0.028(2) Uani 1 1 d . . . . .
H31 H 0.7533 0.8548 0.4997 0.033 Uiso 1 1 calc R U . . .
C32 C 0.6536(7) 0.8579(8) 0.5611(7) 0.025(2) Uani 1 1 d . . . . .
C33 C 0.5798(6) 0.8660(7) 0.4984(6) 0.019(2) Uani 1 1 d . . . . .
C34 C 0.5280(6) 0.8712(8) 0.3563(7) 0.021(2) Uani 1 1 d . . . . .
C35 C 0.5548(7) 0.8737(9) 0.2801(7) 0.028(2) Uani 1 1 d . . . . .
H35 H 0.6115 0.8718 0.2756 0.034 Uiso 1 1 calc R U . . .
C36 C 0.4959(9) 0.8791(10) 0.2097(8) 0.039(3) Uani 1 1 d . . . . .
H36 H 0.5127 0.8809 0.1569 0.047 Uiso 1 1 calc R U . . .
C37 C 0.4137(8) 0.8817(10) 0.2173(7) 0.032(3) Uani 1 1 d . . . . .
H37 H 0.3735 0.8861 0.1702 0.039 Uiso 1 1 calc R U . . .
C38 C 0.3906(7) 0.8777(8) 0.2967(7) 0.024(2) Uani 1 1 d . . . . .
C39 C 0.2238(7) 0.8899(11) 0.5479(8) 0.036(3) Uani 1 1 d . . . . .
H39A H 0.2295 0.9553 0.5213 0.055 Uiso 1 1 calc R U . . .
H39B H 0.1677 0.8823 0.5600 0.055 Uiso 1 1 calc R U . . .
H39C H 0.2360 0.8352 0.5113 0.055 Uiso 1 1 calc R U . . .
C40 C 0.3043(7) 0.8774(11) 0.3076(7) 0.034(3) Uani 1 1 d . . . . .
H40A H 0.2941 0.8218 0.3443 0.051 Uiso 1 1 calc R U . . .
H40B H 0.2704 0.8682 0.2544 0.051 Uiso 1 1 calc R U . . .
H40C H 0.2905 0.9419 0.3316 0.051 Uiso 1 1 calc R U . . .
N1 N 1.0388(5) 0.6307(7) 0.5145(5) 0.0220(18) Uani 1 1 d . . . . .
N2 N 0.9009(6) 0.6223(8) 0.4455(5) 0.028(2) Uani 1 1 d . . . . .
N3 N 0.8918(5) 0.6102(8) 0.5926(5) 0.0244(19) Uani 1 1 d . . . . .
N4 N 0.8152(5) 0.5988(8) 0.7109(5) 0.0248(19) Uani 1 1 d . . . . .
N5 N 0.9555(6) 0.5958(8) 0.7704(6) 0.027(2) Uani 1 1 d . . . . .
N6 N 0.3625(6) 0.8772(7) 0.6201(5) 0.0250(19) Uani 1 1 d . . . . .
N7 N 0.5013(5) 0.8660(7) 0.6877(6) 0.0247(19) Uani 1 1 d . . . . .
N8 N 0.5112(5) 0.8740(7) 0.5402(5) 0.0227(19) Uani 1 1 d . . . . .
N9 N 0.5892(6) 0.8677(7) 0.4225(6) 0.026(2) Uani 1 1 d . . . . .
N10 N 0.4482(5) 0.8731(7) 0.3650(5) 0.0232(19) Uani 1 1 d . . . . .

loop_
_atom_site_aniso_label
_atom_site_aniso_U_11
_atom_site_aniso_U_22
_atom_site_aniso_U_33
_atom_site_aniso_U_23
_atom_site_aniso_U_13
_atom_site_aniso_U_12
Ge1 0.0191(5) 0.0275(6) 0.0181(5) -0.0007(5) -0.0006(4) 0.0019(5)
Ge2 0.0199(5) 0.0216(5) 0.0189(5) 0.0001(4) -0.0009(4) 0.0015(4)
Cl2 0.0277(13) 0.0297(14) 0.0288(14) -0.0039(11) 0.0017(11) -0.0073(11)
Cl1 0.0282(13) 0.0322(15) 0.0290(14) -0.0072(12) 0.0016(11) -0.0039(11)
C1 0.016(4) 0.022(5) 0.024(5) -0.007(4) 0.007(4) 0.003(4)
C2 0.022(5) 0.033(6) 0.026(6) 0.000(5) 0.004(4) 0.000(5)
C3 0.034(6) 0.028(6) 0.027(6) 0.001(5) 0.013(5) -0.005(5)
C4 0.029(6) 0.034(6) 0.028(6) 0.000(5) 0.008(5) -0.003(5)
C5 0.026(5) 0.019(5) 0.035(6) -0.003(5) 0.008(5) -0.002(4)
C6 0.026(5) 0.021(5) 0.019(5) 0.009(4) -0.005(4) -0.005(4)
C7 0.030(5) 0.021(5) 0.011(4) 0.001(4) -0.003(4) 0.004(4)
C8 0.031(6) 0.052(8) 0.025(6) -0.006(6) 0.005(5) 0.001(6)
C9 0.034(6) 0.049(8) 0.021(6) -0.006(5) -0.002(5) 0.004(6)
C10 0.017(5) 0.039(7) 0.032(6) 0.003(5) 0.000(4) 0.001(5)
C11 0.019(5) 0.036(7) 0.029(6) 0.000(5) 0.001(4) -0.001(5)
C12 0.011(4) 0.028(6) 0.026(5) 0.004(4) 0.002(4) 0.002(4)
C13 0.020(5) 0.018(5) 0.016(5) 0.002(4) 0.000(4) -0.002(4)
C14 0.020(5) 0.022(5) 0.019(5) 0.001(4) 0.002(4) -0.007(4)
C15 0.029(6) 0.060(9) 0.023(6) -0.004(6) 0.010(5) -0.001(6)
C16 0.029(6) 0.063(9) 0.020(6) -0.002(6) 0.003(4) -0.015(6)
C17 0.034(6) 0.058(9) 0.017(5) -0.004(6) 0.000(5) -0.006(6)
C18 0.023(5) 0.031(6) 0.025(5) -0.007(5) 0.004(4) 0.005(4)
C19 0.020(5) 0.045(8) 0.030(6) 0.001(5) 0.005(4) -0.004(5)
C20 0.023(6) 0.078(11) 0.028(6) -0.008(7) -0.003(5) 0.008(6)
C21 0.038(6) 0.025(6) 0.020(5) 0.003(4) 0.003(4) -0.008(5)
C22 0.037(6) 0.023(6) 0.036(6) -0.003(5) 0.018(5) -0.002(5)
C23 0.038(6) 0.031(6) 0.020(5) 0.000(5) 0.009(5) -0.005(5)
C24 0.029(6) 0.031(6) 0.023(5) -0.004(5) 0.000(4) 0.010(5)
C25 0.025(5) 0.021(5) 0.014(5) 0.003(4) -0.002(4) 0.003(4)
C26 0.021(5) 0.025(5) 0.016(5) -0.002(4) -0.006(4) -0.005(4)
C27 0.018(5) 0.018(5) 0.022(5) 0.003(4) -0.003(4) 0.000(4)
C28 0.026(5) 0.037(7) 0.021(5) 0.002(5) -0.005(4) -0.005(5)
C29 0.024(5) 0.035(6) 0.029(6) -0.002(5) -0.010(5) 0.001(5)
C30 0.020(5) 0.035(7) 0.041(7) -0.002(5) 0.005(5) -0.004(5)
C31 0.024(5) 0.019(5) 0.042(7) 0.000(5) 0.012(5) 0.003(4)
C32 0.026(5) 0.022(5) 0.025(5) 0.004(4) -0.002(4) -0.004(4)
C33 0.024(5) 0.012(5) 0.020(5) -0.002(4) 0.002(4) 0.003(4)
C34 0.023(5) 0.014(5) 0.027(5) -0.003(4) 0.008(4) 0.004(4)
C35 0.031(6) 0.030(6) 0.024(6) 0.004(5) 0.007(4) 0.003(5)
C36 0.053(8) 0.040(7) 0.029(6) 0.002(6) 0.019(6) -0.010(6)
C37 0.039(6) 0.037(7) 0.018(5) 0.000(5) -0.003(5) -0.012(6)
C38 0.026(5) 0.023(5) 0.022(5) -0.006(4) -0.006(4) 0.000(4)
C39 0.026(6) 0.046(8) 0.037(7) 0.000(6) 0.004(5) -0.005(6)
C40 0.026(6) 0.048(8) 0.025(6) -0.003(5) -0.003(4) 0.000(5)
N1 0.022(4) 0.023(5) 0.020(4) 0.003(4) 0.002(3) 0.001(4)
N2 0.026(5) 0.041(6) 0.014(4) 0.000(4) -0.005(3) 0.007(4)
N3 0.021(4) 0.035(5) 0.017(4) -0.004(4) 0.002(3) -0.007(4)
N4 0.021(4) 0.035(5) 0.019(4) -0.001(4) 0.005(3) -0.005(4)
N5 0.023(4) 0.034(5) 0.024(5) 0.001(4) 0.005(4) -0.001(4)
N6 0.031(5) 0.026(5) 0.018(4) -0.005(4) 0.005(4) 0.000(4)
N7 0.021(4) 0.026(5) 0.027(5) 0.001(4) 0.002(4) -0.003(4)
N8 0.016(4) 0.032(5) 0.020(4) 0.000(4) 0.000(3) -0.003(4)
N9 0.030(5) 0.025(5) 0.023(5) 0.005(4) 0.005(4) 0.000(4)
N10 0.024(4) 0.029(5) 0.018(4) -0.002(4) 0.006(3) 0.000(4)

loop_
_atom_type_symbol
_atom_type_description
_atom_type_scat_dispersion_real
_atom_type_scat_dispersion_imag
_atom_type_scat_source
C C 0.0033 0.0016 'International Tables Vol C Tables 4.2.6.8 and 6.1.1.4'
H H 0.0000 0.0000 'International Tables Vol C Tables 4.2.6.8 and 6.1.1.4'
N N 0.0061 0.0033 'International Tables Vol C Tables 4.2.6.8 and 6.1.1.4'
Cl Cl 0.1484 0.1585 'International Tables Vol C Tables 4.2.6.8 and 6.1.1.4'
Ge Ge 0.1547 1.8001 'International Tables Vol C Tables 4.2.6.8 and 6.1.1.4'

loop_
_geom_angle_atom_site_label_1
_geom_angle_atom_site_label_2
_geom_angle_atom_site_label_3
_geom_angle
_geom_angle_site_symmetry_1
_geom_angle_site_symmetry_3
_geom_angle_publ_flag
N3 Ge1 N1 86.2(3) . . ?
N3 Ge1 Cl1 93.5(3) . . ?
N1 Ge1 Cl1 86.4(2) . . ?
N3 Ge1 N5 85.1(3) . . ?
N1 Ge1 N5 170.7(3) . . ?
Cl1 Ge1 N5 90.6(3) . . ?
N8 Ge2 N6 86.6(3) . . ?
N8 Ge2 N10 85.9(3) . . ?
N6 Ge2 N10 171.9(3) . . ?
N8 Ge2 Cl2 94.0(3) . . ?
N6 Ge2 Cl2 88.0(3) . . ?
N10 Ge2 Cl2 89.5(3) . . ?
N1 C1 C2 122.1(10) . . ?
N1 C1 C19 117.5(9) . . ?
C2 C1 C19 120.4(9) . . ?
C3 C2 C1 118.3(10) . . ?
C4 C3 C2 120.5(11) . . ?
C3 C4 C5 119.8(11) . . ?
N1 C5 C4 120.8(10) . . ?
N1 C5 N2 121.8(10) . . ?
C4 C5 N2 117.4(10) . . ?
N2 C6 N3 133.3(10) . . ?
N2 C6 C7 118.2(9) . . ?
N3 C6 C7 108.5(9) . . ?
C12 C7 C8 120.5(10) . . ?
C12 C7 C6 109.0(9) . . ?
C8 C7 C6 130.5(10) . . ?
C7 C8 C9 118.4(11) . . ?
C8 C9 C10 120.4(11) . . ?
C11 C10 C9 119.6(10) . . ?
C12 C11 C10 118.8(11) . . ?
C11 C12 C7 122.3(10) . . ?
C11 C12 C13 131.4(10) . . ?
C7 C12 C13 106.3(8) . . ?
N4 C13 N3 132.4(9) . . ?
N4 C13 C12 119.0(9) . . ?
N3 C13 C12 108.3(8) . . ?
N5 C14 N4 123.7(10) . . ?
N5 C14 C15 119.3(10) . . ?
N4 C14 C15 117.0(10) . . ?
C16 C15 C14 120.6(11) . . ?
C15 C16 C17 118.6(12) . . ?
C16 C17 C18 120.4(11) . . ?
N5 C18 C17 119.5(10) . . ?
N5 C18 C20 120.1(10) . . ?
C17 C18 C20 120.3(11) . . ?
N6 C21 C22 122.1(11) . . ?
N6 C21 C39 116.9(10) . . ?
C22 C21 C39 121.0(11) . . ?
C21 C22 C23 119.5(11) . . ?
C24 C23 C22 118.5(10) . . ?
C23 C24 C25 119.0(10) . . ?
N6 C25 C24 123.4(10) . . ?
N6 C25 N7 121.0(9) . . ?
C24 C25 N7 115.6(9) . . ?
N7 C26 N8 134.8(10) . . ?
N7 C26 C27 118.3(9) . . ?
N8 C26 C27 106.9(9) . . ?
C28 C27 C32 121.3(10) . . ?
C28 C27 C26 130.2(10) . . ?
C32 C27 C26 108.5(9) . . ?
C27 C28 C29 117.1(11) . . ?
C28 C29 C30 120.3(10) . . ?
C31 C30 C29 122.2(11) . . ?
C30 C31 C32 117.2(11) . . ?
C27 C32 C31 121.9(10) . . ?
C27 C32 C33 107.7(9) . . ?
C31 C32 C33 130.4(11) . . ?
N9 C33 N8 133.8(10) . . ?
N9 C33 C32 118.6(10) . . ?
N8 C33 C32 107.6(9) . . ?
N10 C34 N9 122.5(10) . . ?
N10 C34 C35 122.4(10) . . ?
N9 C34 C35 115.1(10) . . ?
C34 C35 C36 118.4(11) . . ?
C37 C36 C35 120.0(11) . . ?
C36 C37 C38 118.6(11) . . ?
N10 C38 C37 121.1(10) . . ?
N10 C38 C40 118.4(10) . . ?
C37 C38 C40 120.6(10) . . ?
C5 N1 C1 118.6(9) . . ?
C5 N1 Ge1 126.4(7) . . ?
C1 N1 Ge1 114.9(7) . . ?
C6 N2 C5 126.5(9) . . ?
C6 N3 C13 107.9(8) . . ?
C6 N3 Ge1 125.4(7) . . ?
C13 N3 Ge1 126.5(7) . . ?
C13 N4 C14 127.6(9) . . ?
C18 N5 C14 121.4(10) . . ?
C18 N5 Ge1 114.8(7) . . ?
C14 N5 Ge1 123.2(7) . . ?
C21 N6 C25 117.6(9) . . ?
C21 N6 Ge2 116.7(7) . . ?
C25 N6 Ge2 125.7(7) . . ?
C26 N7 C25 127.0(9) . . ?
C26 N8 C33 109.3(8) . . ?
C26 N8 Ge2 124.8(7) . . ?
C33 N8 Ge2 125.7(7) . . ?
C33 N9 C34 126.6(10) . . ?
C34 N10 C38 119.5(9) . . ?
C34 N10 Ge2 125.4(7) . . ?
C38 N10 Ge2 115.0(7) . . ?

loop_
_geom_bond_atom_site_label_1
_geom_bond_atom_site_label_2
_geom_bond_distance
_geom_bond_site_symmetry_2
_geom_bond_publ_flag
Ge1 N3 1.991(9) . ?
Ge1 N1 2.263(9) . ?
Ge1 Cl1 2.361(3) . ?
Ge1 N5 2.393(9) . ?
Ge2 N8 1.964(8) . ?
Ge2 N6 2.316(9) . ?
Ge2 N10 2.320(9) . ?
Ge2 Cl2 2.343(3) . ?
C1 N1 1.372(13) . ?
C1 C2 1.384(15) . ?
C1 C19 1.492(15) . ?
C2 C3 1.377(16) . ?
C3 C4 1.361(16) . ?
C4 C5 1.397(16) . ?
C5 N1 1.352(14) . ?
C5 N2 1.394(14) . ?
C6 N2 1.295(14) . ?
C6 N3 1.381(13) . ?
C6 C7 1.442(15) . ?
C7 C12 1.376(14) . ?
C7 C8 1.392(15) . ?
C8 C9 1.401(17) . ?
C9 C10 1.414(17) . ?
C10 C11 1.399(15) . ?
C11 C12 1.368(14) . ?
C12 C13 1.462(13) . ?
C13 N4 1.295(13) . ?
C13 N3 1.409(13) . ?
C14 N5 1.336(13) . ?
C14 N4 1.370(13) . ?
C14 C15 1.412(15) . ?
C15 C16 1.337(16) . ?
C16 C17 1.366(17) . ?
C17 C18 1.403(16) . ?
C18 N5 1.320(14) . ?
C18 C20 1.476(15) . ?
C21 N6 1.337(15) . ?
C21 C22 1.383(16) . ?
C21 C39 1.517(16) . ?
C22 C23 1.391(17) . ?
C23 C24 1.366(16) . ?
C24 C25 1.376(15) . ?
C25 N6 1.346(13) . ?
C25 N7 1.422(13) . ?
C26 N7 1.256(14) . ?
C26 N8 1.412(13) . ?
C26 C27 1.489(14) . ?
C27 C28 1.378(14) . ?
C27 C32 1.376(15) . ?
C28 C29 1.398(16) . ?
C29 C30 1.400(17) . ?
C30 C31 1.349(17) . ?
C31 C32 1.388(15) . ?
C32 C33 1.487(14) . ?
C33 N9 1.282(13) . ?
C33 N8 1.409(13) . ?
C34 N10 1.345(13) . ?
C34 N9 1.381(14) . ?
C34 C35 1.390(15) . ?
C35 C36 1.408(18) . ?
C36 C37 1.381(18) . ?
C37 C38 1.415(16) . ?
C38 N10 1.370(13) . ?
C38 C40 1.461(16) . ?

loop_
_geom_torsion_atom_site_label_1
_geom_torsion_atom_site_label_2
_geom_torsion_atom_site_label_3
_geom_torsion_atom_site_label_4
_geom_torsion
_geom_torsion_site_symmetry_1
_geom_torsion_site_symmetry_2
_geom_torsion_site_symmetry_3
_geom_torsion_site_symmetry_4
_geom_torsion_publ_flag
N1 C1 C2 C3 0.6(17) . . . . ?
C19 C1 C2 C3 -178.2(11) . . . . ?
C1 C2 C3 C4 -2.1(18) . . . . ?
C2 C3 C4 C5 1.7(19) . . . . ?
C3 C4 C5 N1 0.3(18) . . . . ?
C3 C4 C5 N2 -179.3(11) . . . . ?
N2 C6 C7 C12 -179.2(11) . . . . ?
N3 C6 C7 C12 -0.5(13) . . . . ?
N2 C6 C7 C8 -0.6(19) . . . . ?
N3 C6 C7 C8 178.2(12) . . . . ?
C12 C7 C8 C9 -0.2(19) . . . . ?
C6 C7 C8 C9 -178.7(12) . . . . ?
C7 C8 C9 C10 0(2) . . . . ?
C8 C9 C10 C11 0(2) . . . . ?
C9 C10 C11 C12 -0.2(19) . . . . ?
C10 C11 C12 C7 -0.1(18) . . . . ?
C10 C11 C12 C13 179.0(12) . . . . ?
C8 C7 C12 C11 0.3(18) . . . . ?
C6 C7 C12 C11 179.1(11) . . . . ?
C8 C7 C12 C13 -179.0(11) . . . . ?
C6 C7 C12 C13 -0.2(12) . . . . ?
C11 C12 C13 N4 -3.1(19) . . . . ?
C7 C12 C13 N4 176.0(10) . . . . ?
C11 C12 C13 N3 -178.4(12) . . . . ?
C7 C12 C13 N3 0.8(12) . . . . ?
N5 C14 C15 C16 -2(2) . . . . ?
N4 C14 C15 C16 178.0(13) . . . . ?
C14 C15 C16 C17 -1(2) . . . . ?
C15 C16 C17 C18 3(2) . . . . ?
C16 C17 C18 N5 -1(2) . . . . ?
C16 C17 C18 C20 179.4(14) . . . . ?
N6 C21 C22 C23 -1.2(18) . . . . ?
C39 C21 C22 C23 180.0(12) . . . . ?
C21 C22 C23 C24 1.0(18) . . . . ?
C22 C23 C24 C25 -0.3(18) . . . . ?
C23 C24 C25 N6 -0.3(18) . . . . ?
C23 C24 C25 N7 179.5(11) . . . . ?
N7 C26 C27 C28 -0.8(18) . . . . ?
N8 C26 C27 C28 -179.5(11) . . . . ?
N7 C26 C27 C32 179.3(10) . . . . ?
N8 C26 C27 C32 0.6(12) . . . . ?
C32 C27 C28 C29 1.7(17) . . . . ?
C26 C27 C28 C29 -178.3(11) . . . . ?
C27 C28 C29 C30 -1.2(18) . . . . ?
C28 C29 C30 C31 1(2) . . . . ?
C29 C30 C31 C32 -0.7(18) . . . . ?
C28 C27 C32 C31 -1.7(17) . . . . ?
C26 C27 C32 C31 178.2(10) . . . . ?
C28 C27 C32 C33 177.9(10) . . . . ?
C26 C27 C32 C33 -2.1(12) . . . . ?
C30 C31 C32 C27 1.2(17) . . . . ?
C30 C31 C32 C33 -178.4(11) . . . . ?
C27 C32 C33 N9 -179.2(10) . . . . ?
C31 C32 C33 N9 0.5(18) . . . . ?
C27 C32 C33 N8 3.0(12) . . . . ?
C31 C32 C33 N8 -177.4(11) . . . . ?
N10 C34 C35 C36 0.4(17) . . . . ?
N9 C34 C35 C36 -178.9(11) . . . . ?
C34 C35 C36 C37 0.0(19) . . . . ?
C35 C36 C37 C38 -1(2) . . . . ?
C36 C37 C38 N10 1.1(18) . . . . ?
C36 C37 C38 C40 -178.2(12) . . . . ?
C4 C5 N1 C1 -1.8(16) . . . . ?
N2 C5 N1 C1 177.8(10) . . . . ?
C4 C5 N1 Ge1 -177.0(8) . . . . ?
N2 C5 N1 Ge1 2.6(15) . . . . ?
C2 C1 N1 C5 1.3(16) . . . . ?
C19 C1 N1 C5 -179.9(10) . . . . ?
C2 C1 N1 Ge1 177.1(9) . . . . ?
C19 C1 N1 Ge1 -4.1(12) . . . . ?
N3 C6 N2 C5 1(2) . . . . ?
C7 C6 N2 C5 179.2(11) . . . . ?
N1 C5 N2 C6 0.8(18) . . . . ?
C4 C5 N2 C6 -179.6(12) . . . . ?
N2 C6 N3 C13 179.4(13) . . . . ?
C7 C6 N3 C13 0.9(12) . . . . ?
N2 C6 N3 Ge1 -6.0(19) . . . . ?
C7 C6 N3 Ge1 175.5(7) . . . . ?
N4 C13 N3 C6 -175.5(12) . . . . ?
C12 C13 N3 C6 -1.1(12) . . . . ?
N4 C13 N3 Ge1 10.1(18) . . . . ?
C12 C13 N3 Ge1 -175.5(7) . . . . ?
N3 C13 N4 C14 -4(2) . . . . ?
C12 C13 N4 C14 -177.7(11) . . . . ?
N5 C14 N4 C13 -9.9(19) . . . . ?
C15 C14 N4 C13 169.9(12) . . . . ?
C17 C18 N5 C14 -2.7(18) . . . . ?
C20 C18 N5 C14 177.2(12) . . . . ?
C17 C18 N5 Ge1 167.9(10) . . . . ?
C20 C18 N5 Ge1 -12.2(15) . . . . ?
N4 C14 N5 C18 -176.1(11) . . . . ?
C15 C14 N5 C18 4.1(17) . . . . ?
N4 C14 N5 Ge1 14.1(15) . . . . ?
C15 C14 N5 Ge1 -165.7(9) . . . . ?
C22 C21 N6 C25 0.6(17) . . . . ?
C39 C21 N6 C25 179.5(11) . . . . ?
C22 C21 N6 Ge2 -176.3(9) . . . . ?
C39 C21 N6 Ge2 2.6(14) . . . . ?
C24 C25 N6 C21 0.1(17) . . . . ?
N7 C25 N6 C21 -179.6(10) . . . . ?
C24 C25 N6 Ge2 176.7(8) . . . . ?
N7 C25 N6 Ge2 -3.1(15) . . . . ?
N8 C26 N7 C25 -1(2) . . . . ?
C27 C26 N7 C25 -178.8(10) . . . . ?
N6 C25 N7 C26 3.5(17) . . . . ?
C24 C25 N7 C26 -176.2(11) . . . . ?
N7 C26 N8 C33 -177.1(13) . . . . ?
C27 C26 N8 C33 1.3(12) . . . . ?
N7 C26 N8 Ge2 -2.7(19) . . . . ?
C27 C26 N8 Ge2 175.7(7) . . . . ?
N9 C33 N8 C26 180.0(11) . . . . ?
C32 C33 N8 C26 -2.6(11) . . . . ?
N9 C33 N8 Ge2 5.6(17) . . . . ?
C32 C33 N8 Ge2 -177.0(7) . . . . ?
N8 C33 N9 C34 -5.4(19) . . . . ?
C32 C33 N9 C34 177.5(10) . . . . ?
N10 C34 N9 C33 -0.1(17) . . . . ?
C35 C34 N9 C33 179.2(11) . . . . ?
N9 C34 N10 C38 179.3(10) . . . . ?
C35 C34 N10 C38 0.0(16) . . . . ?
N9 C34 N10 Ge2 3.7(15) . . . . ?
C35 C34 N10 Ge2 -175.6(8) . . . . ?
C37 C38 N10 C34 -0.8(17) . . . . ?
C40 C38 N10 C34 178.6(11) . . . . ?
C37 C38 N10 Ge2 175.2(9) . . . . ?
C40 C38 N10 Ge2 -5.4(14) . . . . ?
